data_7127271
loop_
_publ_author_name
'Yasui, Takeshi'
'Kikuchi, Tomohiro'
'Yamamoto, Yoshihiko'

_publ_section_title
;
 Rhodium-catalyzed cycloisomerization of ester-tethered 1,6-diynes with
 cyclopropanol moiety leading to tetralone/exocyclic diene hybrid
 molecules.
;
_journal_issue 84
_journal_name_full 'Chemical communications (Cambridge, England)'
_journal_page_first 12865
_journal_page_last 12868
_journal_paper_doi 10.1039/d0cc05429a
_journal_volume 56
_journal_year 2020
_chemical_formula_moiety 'C24 H20 O3'
_chemical_formula_sum 'C24 H20 O3'
_chemical_formula_weight 356.42
_space_group_crystal_system monoclinic
_space_group_IT_number 14
_space_group_name_Hall '-P 2yn'
_space_group_name_H-M_alt 'P 1 21/n 1'
_atom_sites_solution_hydrogens geom
_atom_sites_solution_primary direct
_atom_sites_solution_secondary difmap
_audit_update_record
;
2020-06-03 deposited with the CCDC.	2020-09-16 downloaded from the CCDC.
;
_cell_angle_alpha 90.0000
_cell_angle_beta 110.376(2)
_cell_angle_gamma 90.0000
_cell_formula_units_Z 4
_cell_length_a 13.0170(6)
_cell_length_b 10.8103(5)
_cell_length_c 13.8173(6)
_cell_measurement_reflns_used 8208
_cell_measurement_temperature 123
_cell_measurement_theta_max 67.95
_cell_measurement_theta_min 3.41
_cell_volume 1822.68(14)
_computing_cell_refinement 'RAPID AUTO'
_computing_data_collection 'RAPID AUTO (Rigaku, ????)'
_computing_data_reduction 'RAPID AUTO'
_computing_molecular_graphics 'CrystalStructure 4.2'
_computing_publication_material 'CrystalStructure 4.2 (Rigaku, 2015)'
_computing_structure_refinement 'SHELXL Version 2014/7 (Sheldrick, 2008)'
_computing_structure_solution 'Il Milione (Burla, et al., 2007)'
_diffrn_ambient_temperature 123
_diffrn_detector_area_resol_mean 10.000
_diffrn_measured_fraction_theta_full 1.000
_diffrn_measured_fraction_theta_max 0.999
_diffrn_measurement_device_type 'Rigaku R-AXIS RAPID'
_diffrn_measurement_method \w
_diffrn_radiation_type 'Cu K\a'
_diffrn_radiation_wavelength 1.54187
_diffrn_reflns_av_R_equivalents 0.1361
_diffrn_reflns_Laue_measured_fraction_full 1.000
_diffrn_reflns_Laue_measured_fraction_max 0.999
_diffrn_reflns_limit_h_max 15
_diffrn_reflns_limit_h_min -15
_diffrn_reflns_limit_k_max 12
_diffrn_reflns_limit_k_min -12
_diffrn_reflns_limit_l_max 16
_diffrn_reflns_limit_l_min -16
_diffrn_reflns_number 19341
_diffrn_reflns_point_group_measured_fraction_full 1.000
_diffrn_reflns_point_group_measured_fraction_max 0.999
_diffrn_reflns_theta_full 67.687
_diffrn_reflns_theta_max 68.230
_diffrn_reflns_theta_min 4.020
_diffrn_standards_number 0
_exptl_absorpt_coefficient_mu 0.678
_exptl_absorpt_correction_T_max 0.934
_exptl_absorpt_correction_T_min 0.433
_exptl_absorpt_correction_type multi-scan
_exptl_absorpt_process_details 'ABSCOR (Rigaku, 1995)'
_exptl_crystal_colour colorless
_exptl_crystal_density_diffrn 1.299
_exptl_crystal_density_method 'not measured'
_exptl_crystal_description platelet
_exptl_crystal_F_000 752.00
_exptl_crystal_size_max 0.700
_exptl_crystal_size_mid 0.100
_exptl_crystal_size_min 0.100
_refine_diff_density_max 0.33
_refine_diff_density_min -0.44
_refine_ls_extinction_method none
_refine_ls_goodness_of_fit_ref 0.881
_refine_ls_hydrogen_treatment constr
_refine_ls_number_parameters 245
_refine_ls_number_reflns 3332
_refine_ls_number_restraints 0
_refine_ls_R_factor_all 0.1887
_refine_ls_R_factor_gt 0.1038
_refine_ls_shift/su_max 0.000
_refine_ls_structure_factor_coef Fsqd
_refine_ls_weighting_details 'w = 1/[\s^2^(Fo^2^)+(0.1829P)^2^] where P=(Fo^2^+2Fc^2^)/3'
_refine_ls_weighting_scheme calc
_refine_ls_wR_factor_gt 0.2601
_refine_ls_wR_factor_ref 0.3372
_reflns_Friedel_coverage 0.000
_reflns_number_gt 1156
_reflns_number_total 3332
_reflns_threshold_expression F^2^>2.0\s(F^2^)
_cod_data_source_file d0cc05429a3.cif
_cod_data_source_block KIK-0607-3
_cod_depositor_comments 'Adding full bibliography for 7127270--7127274.cif.'
_cod_original_cell_volume 1822.68(15)
_cod_database_code 7127271

loop_
_space_group_symop_id
_space_group_symop_operation_xyz
1 +X,+Y,+Z
2 1/2-X,1/2+Y,1/2-Z
3 -X,-Y,-Z
4 -1/2+X,-1/2-Y,-1/2+Z

loop_
_atom_site_label
_atom_site_type_symbol
_atom_site_fract_x
_atom_site_fract_y
_atom_site_fract_z
_atom_site_U_iso_or_equiv
_atom_site_adp_type
_atom_site_occupancy
_atom_site_site_symmetry_order
_atom_site_calc_flag
_atom_site_refinement_flags_posn
_atom_site_refinement_flags_adp
_atom_site_refinement_flags_occupancy
_atom_site_disorder_assembly
_atom_site_disorder_group
O1 O 0.3800(3) 0.0184(4) 0.3532(3) 0.0687(13) Uani 1 1 d . . . . .
O2 O 0.3075(3) -0.1686(5) 0.3503(3) 0.0708(13) Uani 1 1 d . . . . .
O4 O 0.4789(3) 0.2037(4) 0.6711(3) 0.0721(13) Uani 1 1 d . . . . .
H4 H 0.5320 0.2123 0.6504 0.086 Uiso 1 1 calc R U . . .
C1 C 0.2563(5) 0.4151(7) 0.4177(5) 0.0638(18) Uani 1 1 d . . . . .
H1 H 0.2010 0.3787 0.3603 0.077 Uiso 1 1 calc R U . . .
C2 C 0.3136(5) -0.0621(8) 0.3802(5) 0.0688(19) Uani 1 1 d . . . . .
C3 C 0.3743(5) 0.1398(6) 0.3937(5) 0.0662(18) Uani 1 1 d . . . . .
H3A H 0.3459 0.2006 0.3371 0.079 Uiso 1 1 calc R U . . .
H3B H 0.4475 0.1671 0.4400 0.079 Uiso 1 1 calc R U . . .
C4 C 0.2975(4) 0.1265(6) 0.4522(4) 0.0587(17) Uani 1 1 d . . . . .
C5 C 0.1557(4) 0.0467(6) 0.5465(4) 0.0526(16) Uani 1 1 d . . . . .
H5 H 0.1063 0.0209 0.5794 0.063 Uiso 1 1 calc R U . . .
C6 C 0.1898(4) -0.0393(6) 0.4896(4) 0.0538(16) Uani 1 1 d . . . . .
C7 C 0.1913(4) 0.1712(6) 0.5578(4) 0.0521(16) Uani 1 1 d . . . . .
C8 C 0.3030(5) 0.3447(6) 0.5073(5) 0.0604(17) Uani 1 1 d . . . . .
C9 C 0.2625(4) 0.2126(6) 0.5078(4) 0.0572(17) Uani 1 1 d . . . . .
C10 C 0.2624(4) 0.0053(6) 0.4439(4) 0.0563(17) Uani 1 1 d . . . . .
C11 C 0.1502(4) 0.2566(6) 0.6223(5) 0.0582(17) Uani 1 1 d . . . . .
C12 C 0.1462(4) 0.2151(6) 0.7159(4) 0.0591(17) Uani 1 1 d . . . . .
H12 H 0.1682 0.1330 0.7381 0.071 Uiso 1 1 calc R U . . .
C13 C 0.1100(5) 0.2936(6) 0.7777(5) 0.0622(18) Uani 1 1 d . . . . .
H13 H 0.1078 0.2657 0.8421 0.075 Uiso 1 1 calc R U . . .
C14 C 0.0773(5) 0.4131(7) 0.7435(5) 0.0669(19) Uani 1 1 d . . . . .
H14 H 0.0536 0.4670 0.7859 0.080 Uiso 1 1 calc R U . . .
C15 C 0.0782(4) 0.4553(6) 0.6500(5) 0.0582(17) Uani 1 1 d . . . . .
H15 H 0.0549 0.5370 0.6273 0.070 Uiso 1 1 calc R U . . .
C16 C 0.1140(4) 0.3761(6) 0.5893(4) 0.0594(17) Uani 1 1 d . . . . .
H16 H 0.1139 0.4038 0.5240 0.071 Uiso 1 1 calc R U . . .
C17 C 0.2876(5) 0.5354(7) 0.4096(5) 0.074(2) Uani 1 1 d . . . . .
H17 H 0.2529 0.5826 0.3490 0.088 Uiso 1 1 calc R U . . .
C18 C 0.3715(5) 0.5856(6) 0.4929(5) 0.0687(18) Uani 1 1 d . . . . .
H18 H 0.3955 0.6679 0.4892 0.082 Uiso 1 1 calc R U . . .
C19 C 0.4212(5) 0.5145(6) 0.5830(5) 0.0595(17) Uani 1 1 d . . . . .
H19 H 0.4789 0.5492 0.6393 0.071 Uiso 1 1 calc R U . . .
C20 C 0.3867(5) 0.3946(6) 0.5902(5) 0.0590(17) Uani 1 1 d . . . . .
C21 C 0.4407(5) 0.3202(7) 0.6869(5) 0.0631(18) Uani 1 1 d . . . . .
C22 C 0.5048(5) 0.3830(6) 0.7856(5) 0.0640(17) Uani 1 1 d . . . . .
H22A H 0.5088 0.4745 0.7857 0.077 Uiso 1 1 calc R U . . .
H22B H 0.5715 0.3411 0.8318 0.077 Uiso 1 1 calc R U . . .
C23 C 0.3951(5) 0.3240(7) 0.7712(4) 0.071(2) Uani 1 1 d . . . . .
H23A H 0.3947 0.2461 0.8088 0.086 Uiso 1 1 calc R U . . .
H23B H 0.3320 0.3794 0.7627 0.086 Uiso 1 1 calc R U . . .
C24 C 0.1447(5) -0.1696(6) 0.4763(5) 0.0644(18) Uani 1 1 d . . . . .
H24A H 0.1775 -0.2175 0.4342 0.077 Uiso 1 1 calc R U . . .
H24B H 0.1624 -0.2088 0.5441 0.077 Uiso 1 1 calc R U . . .
H24C H 0.0649 -0.1671 0.4419 0.077 Uiso 1 1 calc R U . . .

loop_
_atom_site_aniso_label
_atom_site_aniso_U_11
_atom_site_aniso_U_22
_atom_site_aniso_U_33
_atom_site_aniso_U_23
_atom_site_aniso_U_13
_atom_site_aniso_U_12
O1 0.075(3) 0.050(3) 0.100(3) -0.013(2) 0.055(3) -0.004(2)
O2 0.068(3) 0.083(3) 0.065(3) -0.008(3) 0.029(2) 0.002(3)
O4 0.051(3) 0.090(3) 0.075(3) 0.006(3) 0.022(2) 0.010(2)
C1 0.050(4) 0.090(5) 0.049(4) -0.007(4) 0.014(3) -0.009(4)
C2 0.052(4) 0.095(6) 0.061(4) -0.009(4) 0.022(3) -0.004(4)
C3 0.062(4) 0.069(5) 0.082(5) -0.009(4) 0.043(4) -0.006(3)
C4 0.034(3) 0.088(5) 0.055(4) -0.005(4) 0.017(3) -0.011(3)
C5 0.032(3) 0.071(5) 0.055(4) 0.009(3) 0.015(3) -0.002(3)
C6 0.033(3) 0.069(5) 0.053(4) 0.014(3) 0.007(3) -0.006(3)
C7 0.034(3) 0.073(5) 0.044(4) -0.001(3) 0.007(3) -0.005(3)
C8 0.040(3) 0.085(5) 0.055(4) -0.006(4) 0.015(3) -0.005(3)
C9 0.041(3) 0.078(5) 0.051(4) 0.001(3) 0.012(3) -0.012(3)
C10 0.034(3) 0.085(5) 0.050(4) 0.001(3) 0.015(3) -0.005(3)
C11 0.029(3) 0.082(5) 0.058(4) 0.006(4) 0.008(3) 0.003(3)
C12 0.042(3) 0.082(5) 0.051(4) -0.001(3) 0.014(3) 0.001(3)
C13 0.052(4) 0.077(5) 0.059(4) 0.009(4) 0.021(3) 0.007(4)
C14 0.043(3) 0.094(6) 0.066(5) -0.019(4) 0.022(3) 0.000(4)
C15 0.046(3) 0.066(4) 0.060(4) 0.001(3) 0.014(3) 0.005(3)
C16 0.040(3) 0.091(5) 0.045(4) 0.001(4) 0.011(3) 0.008(3)
C17 0.060(4) 0.092(6) 0.065(5) 0.000(4) 0.016(4) -0.012(4)
C18 0.060(4) 0.068(5) 0.080(5) -0.006(4) 0.026(4) -0.002(4)
C19 0.040(3) 0.078(5) 0.058(4) -0.001(4) 0.014(3) -0.001(3)
C20 0.037(3) 0.076(5) 0.061(4) -0.015(4) 0.013(3) -0.003(3)
C21 0.034(3) 0.090(5) 0.062(4) -0.004(4) 0.011(3) 0.013(3)
C22 0.046(4) 0.066(4) 0.069(4) 0.004(4) 0.007(3) 0.000(3)
C23 0.048(4) 0.105(6) 0.056(4) 0.006(4) 0.011(3) -0.002(4)
C24 0.042(3) 0.084(5) 0.063(4) 0.010(4) 0.013(3) -0.001(3)

loop_
_atom_type_symbol
_atom_type_description
_atom_type_scat_dispersion_real
_atom_type_scat_dispersion_imag
_atom_type_scat_source
C C 0.0181 0.0091
;
International Tables for Crystallography
(Vol. C, Tables 4.2.6.8 and 6.1.1.4)
;
H H 0.0000 0.0000
;
International Tables for Crystallography
(Vol. C, Table 6.1.1.4)
;
O O 0.0492 0.0322
;
International Tables for Crystallography
(Vol. C, Tables 4.2.6.8 and 6.1.1.4)
;

loop_
_geom_angle_atom_site_label_1
_geom_angle_atom_site_label_2
_geom_angle_atom_site_label_3
_geom_angle
_geom_angle_site_symmetry_1
_geom_angle_site_symmetry_3
_geom_angle_publ_flag
C2 O1 C3 110.6(5) . . ?
C21 O4 H4 109.5 . . ?
C17 C1 C8 122.3(6) . . ?
C17 C1 H1 118.9 . . ?
C8 C1 H1 118.9 . . ?
O2 C2 O1 118.9(6) . . ?
O2 C2 C10 133.1(6) . . ?
O1 C2 C10 108.1(6) . . ?
O1 C3 C4 104.9(5) . . ?
O1 C3 H3A 110.8 . . ?
C4 C3 H3A 110.8 . . ?
O1 C3 H3B 110.8 . . ?
C4 C3 H3B 110.8 . . ?
H3A C3 H3B 108.8 . . ?
C10 C4 C9 121.4(5) . . ?
C10 C4 C3 108.1(5) . . ?
C9 C4 C3 130.4(6) . . ?
C6 C5 C7 122.9(5) . . ?
C6 C5 H5 118.5 . . ?
C7 C5 H5 118.5 . . ?
C5 C6 C10 115.2(6) . . ?
C5 C6 C24 120.4(5) . . ?
C10 C6 C24 124.3(6) . . ?
C9 C7 C5 119.7(6) . . ?
C9 C7 C11 121.7(6) . . ?
C5 C7 C11 118.6(5) . . ?
C20 C8 C1 119.6(6) . . ?
C20 C8 C9 122.3(6) . . ?
C1 C8 C9 118.0(6) . . ?
C4 C9 C7 117.4(6) . . ?
C4 C9 C8 116.6(5) . . ?
C7 C9 C8 126.0(6) . . ?
C4 C10 C6 123.3(6) . . ?
C4 C10 C2 108.3(5) . . ?
C6 C10 C2 128.4(6) . . ?
C12 C11 C16 119.0(6) . . ?
C12 C11 C7 119.4(6) . . ?
C16 C11 C7 121.6(6) . . ?
C11 C12 C13 120.3(6) . . ?
C11 C12 H12 119.9 . . ?
C13 C12 H12 119.9 . . ?
C14 C13 C12 119.1(6) . . ?
C14 C13 H13 120.5 . . ?
C12 C13 H13 120.5 . . ?
C15 C14 C13 121.7(6) . . ?
C15 C14 H14 119.1 . . ?
C13 C14 H14 119.1 . . ?
C14 C15 C16 118.5(6) . . ?
C14 C15 H15 120.7 . . ?
C16 C15 H15 120.7 . . ?
C15 C16 C11 121.4(6) . . ?
C15 C16 H16 119.3 . . ?
C11 C16 H16 119.3 . . ?
C1 C17 C18 118.1(7) . . ?
C1 C17 H17 121.0 . . ?
C18 C17 H17 121.0 . . ?
C17 C18 C19 120.2(6) . . ?
C17 C18 H18 119.9 . . ?
C19 C18 H18 119.9 . . ?
C20 C19 C18 120.7(6) . . ?
C20 C19 H19 119.6 . . ?
C18 C19 H19 119.6 . . ?
C8 C20 C19 119.1(6) . . ?
C8 C20 C21 121.0(6) . . ?
C19 C20 C21 120.0(6) . . ?
O4 C21 C23 114.2(6) . . ?
O4 C21 C22 115.9(5) . . ?
C23 C21 C22 61.2(4) . . ?
O4 C21 C20 115.1(5) . . ?
C23 C21 C20 119.4(5) . . ?
C22 C21 C20 120.5(6) . . ?
C21 C22 C23 59.0(4) . . ?
C21 C22 H22A 117.9 . . ?
C23 C22 H22A 117.9 . . ?
C21 C22 H22B 117.9 . . ?
C23 C22 H22B 117.9 . . ?
H22A C22 H22B 115.0 . . ?
C21 C23 C22 59.7(4) . . ?
C21 C23 H23A 117.8 . . ?
C22 C23 H23A 117.8 . . ?
C21 C23 H23B 117.8 . . ?
C22 C23 H23B 117.8 . . ?
H23A C23 H23B 114.9 . . ?
C6 C24 H24A 109.5 . . ?
C6 C24 H24B 109.5 . . ?
H24A C24 H24B 109.5 . . ?
C6 C24 H24C 109.5 . . ?
H24A C24 H24C 109.5 . . ?
H24B C24 H24C 109.5 . . ?

loop_
_geom_bond_atom_site_label_1
_geom_bond_atom_site_label_2
_geom_bond_distance
_geom_bond_site_symmetry_2
_geom_bond_publ_flag
O1 C2 1.367(7) . ?
O1 C3 1.439(6) . ?
O2 C2 1.217(7) . ?
O4 C21 1.398(7) . ?
O4 H4 0.8400 . ?
C1 C17 1.379(8) . ?
C1 C8 1.400(8) . ?
C1 H1 0.9500 . ?
C2 C10 1.469(8) . ?
C3 C4 1.494(7) . ?
C3 H3A 0.9900 . ?
C3 H3B 0.9900 . ?
C4 C10 1.380(8) . ?
C4 C9 1.381(7) . ?
C5 C6 1.386(7) . ?
C5 C7 1.414(7) . ?
C5 H5 0.9500 . ?
C6 C10 1.392(7) . ?
C6 C24 1.513(7) . ?
C7 C9 1.408(7) . ?
C7 C11 1.505(8) . ?
C8 C20 1.386(8) . ?
C8 C9 1.523(8) . ?
C11 C12 1.387(7) . ?
C11 C16 1.397(7) . ?
C12 C13 1.396(7) . ?
C12 H12 0.9500 . ?
C13 C14 1.391(8) . ?
C13 H13 0.9500 . ?
C14 C15 1.375(8) . ?
C14 H14 0.9500 . ?
C15 C16 1.387(7) . ?
C15 H15 0.9500 . ?
C16 H16 0.9500 . ?
C17 C18 1.392(8) . ?
C17 H17 0.9500 . ?
C18 C19 1.414(8) . ?
C18 H18 0.9500 . ?
C19 C20 1.386(8) . ?
C19 H19 0.9500 . ?
C20 C21 1.507(8) . ?
C21 C23 1.481(8) . ?
C21 C22 1.492(8) . ?
C22 C23 1.514(8) . ?
C22 H22A 0.9900 . ?
C22 H22B 0.9900 . ?
C23 H23A 0.9900 . ?
C23 H23B 0.9900 . ?
C24 H24A 0.9800 . ?
C24 H24B 0.9800 . ?
C24 H24C 0.9800 . ?

loop_
_geom_hbond_atom_site_label_D
_geom_hbond_atom_site_label_H
_geom_hbond_atom_site_label_A
_geom_hbond_site_symmetry_D
_geom_hbond_site_symmetry_H
_geom_hbond_site_symmetry_A
_geom_hbond_distance_DA
_geom_hbond_distance_DH
_geom_hbond_distance_HA
_geom_hbond_angle_DHA
_geom_hbond_publ_flag
O4 H4 O2 . . 3_656 2.922(7) 0.840 2.145 153.6 no

loop_
_geom_torsion_atom_site_label_1
_geom_torsion_atom_site_label_2
_geom_torsion_atom_site_label_3
_geom_torsion_atom_site_label_4
_geom_torsion
_geom_torsion_site_symmetry_1
_geom_torsion_site_symmetry_2
_geom_torsion_site_symmetry_3
_geom_torsion_site_symmetry_4
_geom_torsion_publ_flag
C3 O1 C2 O2 178.7(6) . . . . ?
C3 O1 C2 C10 -1.5(7) . . . . ?
C2 O1 C3 C4 1.2(6) . . . . ?
O1 C3 C4 C10 -0.4(6) . . . . ?
O1 C3 C4 C9 179.2(6) . . . . ?
C7 C5 C6 C10 0.1(8) . . . . ?
C7 C5 C6 C24 -177.1(5) . . . . ?
C6 C5 C7 C9 1.5(8) . . . . ?
C6 C5 C7 C11 -179.3(5) . . . . ?
C17 C1 C8 C20 -2.6(9) . . . . ?
C17 C1 C8 C9 -179.8(5) . . . . ?
C10 C4 C9 C7 1.3(8) . . . . ?
C3 C4 C9 C7 -178.2(6) . . . . ?
C10 C4 C9 C8 -177.3(5) . . . . ?
C3 C4 C9 C8 3.2(9) . . . . ?
C5 C7 C9 C4 -2.2(8) . . . . ?
C11 C7 C9 C4 178.6(5) . . . . ?
C5 C7 C9 C8 176.4(5) . . . . ?
C11 C7 C9 C8 -2.8(9) . . . . ?
C20 C8 C9 C4 -102.6(7) . . . . ?
C1 C8 C9 C4 74.5(7) . . . . ?
C20 C8 C9 C7 78.8(8) . . . . ?
C1 C8 C9 C7 -104.1(7) . . . . ?
C9 C4 C10 C6 0.3(9) . . . . ?
C3 C4 C10 C6 179.9(5) . . . . ?
C9 C4 C10 C2 179.9(5) . . . . ?
C3 C4 C10 C2 -0.5(7) . . . . ?
C5 C6 C10 C4 -1.0(8) . . . . ?
C24 C6 C10 C4 176.1(5) . . . . ?
C5 C6 C10 C2 179.4(6) . . . . ?
C24 C6 C10 C2 -3.4(9) . . . . ?
O2 C2 C10 C4 -179.0(7) . . . . ?
O1 C2 C10 C4 1.2(7) . . . . ?
O2 C2 C10 C6 0.6(12) . . . . ?
O1 C2 C10 C6 -179.2(5) . . . . ?
C9 C7 C11 C12 -137.6(6) . . . . ?
C5 C7 C11 C12 43.2(7) . . . . ?
C9 C7 C11 C16 43.7(8) . . . . ?
C5 C7 C11 C16 -135.5(6) . . . . ?
C16 C11 C12 C13 -2.2(8) . . . . ?
C7 C11 C12 C13 179.0(5) . . . . ?
C11 C12 C13 C14 0.6(8) . . . . ?
C12 C13 C14 C15 0.9(9) . . . . ?
C13 C14 C15 C16 -0.7(8) . . . . ?
C14 C15 C16 C11 -1.1(8) . . . . ?
C12 C11 C16 C15 2.5(8) . . . . ?
C7 C11 C16 C15 -178.7(5) . . . . ?
C8 C1 C17 C18 2.4(9) . . . . ?
C1 C17 C18 C19 -0.8(9) . . . . ?
C17 C18 C19 C20 -0.6(9) . . . . ?
C1 C8 C20 C19 1.1(8) . . . . ?
C9 C8 C20 C19 178.2(5) . . . . ?
C1 C8 C20 C21 -178.5(5) . . . . ?
C9 C8 C20 C21 -1.4(8) . . . . ?
C18 C19 C20 C8 0.4(8) . . . . ?
C18 C19 C20 C21 180.0(5) . . . . ?
C8 C20 C21 O4 52.1(7) . . . . ?
C19 C20 C21 O4 -127.5(6) . . . . ?
C8 C20 C21 C23 -89.4(8) . . . . ?
C19 C20 C21 C23 91.1(7) . . . . ?
C8 C20 C21 C22 -161.3(5) . . . . ?
C19 C20 C21 C22 19.1(8) . . . . ?
O4 C21 C22 C23 -104.6(6) . . . . ?
C20 C21 C22 C23 109.1(6) . . . . ?
O4 C21 C23 C22 107.4(6) . . . . ?
C20 C21 C23 C22 -110.8(7) . . . . ?
